data_4516493
loop_
_publ_author_name
'Rybarczyk-Pirek, Agnieszka J.'
'\/Lukomska-Rogala, Marlena'
'Wojtulewski, S\/lawomir'
'Palusiak, Marcin'

_publ_section_title
;
 N-Oxide as a Proton Accepting Group in Multicomponent Crystals: X-ray and
 Theoretical Studies on New p-Nitropyridine-N-oxide Co-Crystals
;
_journal_issue 12
_journal_name_full 'Crystal Growth &amp; Design'
_journal_page_first 5802
_journal_paper_doi 10.1021/acs.cgd.5b01177
_journal_volume 15
_journal_year 2015
_chemical_formula_sum 'C9.5 H10 N O5.5'
_chemical_formula_weight 226.18
_space_group_IT_number 15
_space_group_name_Hall '-C 2yc'
_space_group_name_H-M_alt 'C 1 2/c 1'
_symmetry_cell_setting monoclinic
_symmetry_space_group_name_Hall '-C 2yc'
_symmetry_space_group_name_H-M 'C 1 2/c 1'
_atom_sites_solution_hydrogens geom
_atom_sites_solution_primary direct
_atom_sites_solution_secondary difmap
_audit_creation_method SHELXL-97
_cell_angle_alpha 90.00
_cell_angle_beta 94.702(2)
_cell_angle_gamma 90.00
_cell_formula_units_Z 8
_cell_length_a 9.4920(2)
_cell_length_b 9.1828(3)
_cell_length_c 23.0451(5)
_cell_measurement_temperature 100(2)
_cell_volume 2001.92(9)
_computing_cell_refinement
;
CrysAlisPro, Agilent Technologies,
Version 1.171.37.31 (release 14-01-2014 CrysAlis171 .NET)
(compiled Jan 14 2014,18:38:05)
;
_computing_data_collection
;
CrysAlisPro, Agilent Technologies,
Version 1.171.37.31 (release 14-01-2014 CrysAlis171 .NET)
(compiled Jan 14 2014,18:38:05)
;
_computing_data_reduction
;
CrysAlisPro, Agilent Technologies,
Version 1.171.37.31 (release 14-01-2014 CrysAlis171 .NET)
(compiled Jan 14 2014,18:38:05)
;
_computing_structure_refinement 'SHELXL-97 (Sheldrick, 1997)'
_computing_structure_solution 'SHELXS (Sheldrich, 1986)'
_diffrn_ambient_temperature 100(2)
_diffrn_detector_area_resol_mean 10.4052
_diffrn_measured_fraction_theta_full 0.999
_diffrn_measured_fraction_theta_max 0.999
_diffrn_measurement_device_type 'SuperNova, Dual, Mo at zero, Atlas'
_diffrn_measurement_method '\w scans'
_diffrn_radiation_type MoK\a
_diffrn_radiation_wavelength 0.71073
_diffrn_reflns_av_R_equivalents 0.0185
_diffrn_reflns_av_sigmaI/netI 0.0163
_diffrn_reflns_limit_h_max 11
_diffrn_reflns_limit_h_min -11
_diffrn_reflns_limit_k_max 7
_diffrn_reflns_limit_k_min -11
_diffrn_reflns_limit_l_max 27
_diffrn_reflns_limit_l_min -27
_diffrn_reflns_number 6549
_diffrn_reflns_theta_full 25.50
_diffrn_reflns_theta_max 25.50
_diffrn_reflns_theta_min 3.09
_diffrn_source 'SuperNova (Mo) X-ray Source'
_exptl_absorpt_coefficient_mu 0.125
_exptl_absorpt_correction_T_max 1.00000
_exptl_absorpt_correction_T_min 0.87580
_exptl_absorpt_correction_type multi-scan
_exptl_absorpt_process_details
;
CrysAlisPro, Agilent Technologies,
Version 1.171.37.31 (release 14-01-2014 CrysAlis171 .NET)
(compiled Jan 14 2014,18:38:05)
Empirical absorption correction using spherical harmonics,
 implemented in SCALE3 ABSPACK scaling algorithm.
;
_exptl_crystal_colour colorless
_exptl_crystal_density_diffrn 1.501
_exptl_crystal_density_method 'not measured'
_exptl_crystal_description prism
_exptl_crystal_F_000 944
_exptl_crystal_size_max 0.237
_exptl_crystal_size_mid 0.192
_exptl_crystal_size_min 0.156
_refine_diff_density_max 0.243
_refine_diff_density_min -0.163
_refine_diff_density_rms 0.039
_refine_ls_extinction_coef 0.0026(3)
_refine_ls_extinction_expression Fc^*^=kFc[1+0.001xFc^2^\l^3^/sin(2\q)]^-1/4^
_refine_ls_extinction_method SHELXL
_refine_ls_goodness_of_fit_ref 1.145
_refine_ls_hydrogen_treatment mixed
_refine_ls_matrix_type full
_refine_ls_number_parameters 164
_refine_ls_number_reflns 1846
_refine_ls_number_restraints 0
_refine_ls_restrained_S_all 1.145
_refine_ls_R_factor_all 0.0310
_refine_ls_R_factor_gt 0.0296
_refine_ls_shift/su_max 0.000
_refine_ls_shift/su_mean 0.000
_refine_ls_structure_factor_coef Fsqd
_refine_ls_weighting_details 'calc w=1/[\s^2^(Fo^2^)+(0.0235P)^2^+2.4854P] where P=(Fo^2^+2Fc^2^)/3'
_refine_ls_weighting_scheme calc
_refine_ls_wR_factor_gt 0.0765
_refine_ls_wR_factor_ref 0.0772
_reflns_number_gt 1738
_reflns_number_total 1846
_reflns_threshold_expression >2sigma(I)
_cod_data_source_file cg5b01177_si_002.cif
_cod_data_source_block compound3
_cod_original_sg_symbol_Hall -C2yc
_cod_original_sg_symbol_H-M C2/c
_cod_original_formula_sum 'C9.50 H10 N O5.50'
_cod_database_code 4516493

loop_
_symmetry_equiv_pos_as_xyz
'x, y, z'
'-x, y, -z+1/2'
'x+1/2, y+1/2, z'
'-x+1/2, y+1/2, -z+1/2'
'-x, -y, -z'
'x, -y, z-1/2'
'-x+1/2, -y+1/2, -z'
'x+1/2, -y+1/2, z-1/2'

loop_
_atom_site_label
_atom_site_type_symbol
_atom_site_fract_x
_atom_site_fract_y
_atom_site_fract_z
_atom_site_U_iso_or_equiv
_atom_site_adp_type
_atom_site_occupancy
_atom_site_symmetry_multiplicity
_atom_site_calc_flag
_atom_site_refinement_flags
O100 O 0.45852(12) 0.15598(11) 0.35696(5) 0.0228(3) Uani 1 1 d .
O4 O 0.60232(14) 0.94829(13) 0.27506(6) 0.0417(4) Uani 1 1 d .
H14 H 0.403(2) -0.028(2) 0.3642(8) 0.038(5) Uiso 1 1 d .
H100 H 0.481(2) 0.191(2) 0.3230(10) 0.052(6) Uiso 1 1 d .
H11 H 0.814(2) -0.641(2) 0.5057(9) 0.046(6) Uiso 1 1 d .
H101 H 0.509(2) 0.203(2) 0.3843(10) 0.047(6) Uiso 1 1 d .
C11 C 0.58340(14) -0.46034(14) 0.43278(5) 0.0148(3) Uani 1 1 d .
O11 O 0.77858(10) -0.55685(11) 0.48973(4) 0.0183(2) Uani 1 1 d .
C10 C 0.65838(14) -0.58721(14) 0.45947(5) 0.0152(3) Uani 1 1 d .
O14 O 0.35712(10) -0.10997(11) 0.36130(4) 0.0178(2) Uani 1 1 d .
C14 C 0.43431(14) -0.22154(14) 0.38543(5) 0.0150(3) Uani 1 1 d .
O10 O 0.61119(10) -0.71269(10) 0.45473(4) 0.0179(2) Uani 1 1 d .
C15 C 0.37277(14) -0.35958(15) 0.38246(6) 0.0158(3) Uani 1 1 d .
H15 H 0.2802 -0.3722 0.3642 0.019 Uiso 1 1 calc R
C16 C 0.44665(14) -0.47769(15) 0.40615(6) 0.0157(3) Uani 1 1 d .
H16 H 0.4043 -0.5715 0.4044 0.019 Uiso 1 1 calc R
C13 C 0.57092(14) -0.20270(14) 0.41179(6) 0.0166(3) Uani 1 1 d .
H13 H 0.6129 -0.1087 0.4137 0.020 Uiso 1 1 calc R
C12 C 0.64474(14) -0.32202(15) 0.43507(6) 0.0164(3) Uani 1 1 d .
H12 H 0.7379 -0.3097 0.4527 0.020 Uiso 1 1 calc R
N1 N 0.5000 0.43095(17) 0.2500 0.0181(4) Uani 1 2 d S
C4 C 0.5000 0.7265(2) 0.2500 0.0187(4) Uani 1 2 d S
N4 N 0.5000 0.8863(2) 0.2500 0.0298(5) Uani 1 2 d S
C3 C 0.61601(14) 0.65301(16) 0.27524(6) 0.0200(3) Uani 1 1 d .
H3 H 0.6958 0.7044 0.2923 0.024 Uiso 1 1 calc R
O1 O 0.5000 0.28749(15) 0.2500 0.0311(4) Uani 1 2 d S
C2 C 0.61312(14) 0.50353(16) 0.27507(6) 0.0202(3) Uani 1 1 d .
H2 H 0.6913 0.4506 0.2927 0.024 Uiso 1 1 calc R

loop_
_atom_site_aniso_label
_atom_site_aniso_U_11
_atom_site_aniso_U_22
_atom_site_aniso_U_33
_atom_site_aniso_U_23
_atom_site_aniso_U_13
_atom_site_aniso_U_12
O100 0.0320(6) 0.0173(5) 0.0187(6) -0.0004(4) -0.0001(5) -0.0043(4)
O4 0.0586(8) 0.0242(6) 0.0468(8) -0.0154(5) 0.0312(6) -0.0190(6)
C11 0.0186(7) 0.0155(7) 0.0106(6) 0.0003(5) 0.0027(5) 0.0034(5)
O11 0.0204(5) 0.0160(5) 0.0176(5) 0.0017(4) -0.0038(4) 0.0032(4)
C10 0.0187(7) 0.0171(7) 0.0102(6) -0.0007(5) 0.0032(5) 0.0026(5)
O14 0.0195(5) 0.0133(5) 0.0200(5) 0.0032(4) -0.0017(4) 0.0026(4)
C14 0.0186(6) 0.0155(7) 0.0111(6) 0.0010(5) 0.0030(5) 0.0045(5)
O10 0.0218(5) 0.0144(5) 0.0171(5) 0.0008(4) -0.0017(4) 0.0023(4)
C15 0.0141(6) 0.0183(7) 0.0150(6) -0.0003(5) 0.0016(5) 0.0014(5)
C16 0.0190(7) 0.0139(6) 0.0148(6) -0.0002(5) 0.0044(5) 0.0000(5)
C13 0.0201(7) 0.0139(6) 0.0158(6) -0.0002(5) 0.0010(5) -0.0008(5)
C12 0.0172(6) 0.0184(7) 0.0133(6) -0.0012(5) -0.0005(5) 0.0020(5)
N1 0.0289(9) 0.0130(8) 0.0124(8) 0.000 0.0019(7) 0.000
C4 0.0255(10) 0.0143(9) 0.0179(9) 0.000 0.0114(8) 0.000
N4 0.0446(12) 0.0171(9) 0.0315(10) 0.000 0.0266(9) 0.000
C3 0.0174(7) 0.0244(8) 0.0185(7) -0.0068(6) 0.0036(5) -0.0043(6)
O1 0.0628(11) 0.0103(7) 0.0202(8) 0.000 0.0024(7) 0.000
C2 0.0186(7) 0.0257(8) 0.0157(7) -0.0016(6) -0.0019(5) 0.0058(6)

loop_
_atom_type_symbol
_atom_type_description
_atom_type_scat_dispersion_real
_atom_type_scat_dispersion_imag
_atom_type_scat_source
C C 0.0033 0.0016 'International Tables Vol C Tables 4.2.6.8 and 6.1.1.4'
H H 0.0000 0.0000 'International Tables Vol C Tables 4.2.6.8 and 6.1.1.4'
N N 0.0061 0.0033 'International Tables Vol C Tables 4.2.6.8 and 6.1.1.4'
O O 0.0106 0.0060 'International Tables Vol C Tables 4.2.6.8 and 6.1.1.4'

loop_
_geom_angle_atom_site_label_1
_geom_angle_atom_site_label_2
_geom_angle_atom_site_label_3
_geom_angle
_geom_angle_site_symmetry_1
_geom_angle_site_symmetry_3
C12 C11 C16 119.30(12) . .
C12 C11 C10 121.19(12) . .
C16 C11 C10 119.49(12) . .
O10 C10 O11 122.35(12) . .
O10 C10 C11 122.71(12) . .
O11 C10 C11 114.93(12) . .
O14 C14 C15 117.24(12) . .
O14 C14 C13 122.50(12) . .
C15 C14 C13 120.26(12) . .
C16 C15 C14 119.84(12) . .
C15 C16 C11 120.49(12) . .
C12 C13 C14 119.51(12) . .
C13 C12 C11 120.59(12) . .
O1 N1 C2 119.52(9) . .
O1 N1 C2 119.52(9) . 2_655
C2 N1 C2 120.96(17) . 2_655
C3 C4 C3 121.40(18) . 2_655
C3 C4 N4 119.30(9) . .
C3 C4 N4 119.30(9) 2_655 .
O4 N4 O4 124.8(2) . 2_655
O4 N4 C4 117.61(10) . .
O4 N4 C4 117.61(10) 2_655 .
C2 C3 C4 118.23(14) . .
N1 C2 C3 120.59(13) . .

loop_
_geom_bond_atom_site_label_1
_geom_bond_atom_site_label_2
_geom_bond_distance
_geom_bond_site_symmetry_2
O4 N4 1.2285(15) .
C11 C12 1.3965(19) .
C11 C16 1.3986(19) .
C11 C10 1.4733(18) .
O11 C10 1.3174(16) .
C10 O10 1.2379(16) .
O14 C14 1.3523(16) .
C14 C15 1.3950(19) .
C14 C13 1.3969(19) .
C15 C16 1.3797(19) .
C13 C12 1.3848(19) .
N1 O1 1.317(2) .
N1 C2 1.3525(16) .
N1 C2 1.3525(16) 2_655
C4 C3 1.3788(17) .
C4 C3 1.3788(17) 2_655
C4 N4 1.467(3) .
N4 O4 1.2285(15) 2_655
C3 C2 1.373(2) .
